data_1533089
loop_
_publ_author_name
'Dlouha, M.'
'Jirak, Z.'
'Vratislav, S.'
'Hejtmanek, J.'
'Knizek, K.'
'Sedmidubsky, D.'

_publ_section_title
;
 Structure and magnetic order in Y1-x Cax Mn O3 (x = 0.3 and 0.5)
;
_journal_name_full 'Appl. Phys. A'
_journal_page_first S673
_journal_page_last S676
_journal_volume 74
_journal_year 2002
_chemical_formula_sum 'Ca0.3 Mn O3 Y0.7'
_chemical_name_systematic '(Y0.7 Ca0.3) Mn O3'
_space_group_IT_number 62
_symmetry_space_group_name_Hall '-P 2c 2ab'
_symmetry_space_group_name_H-M 'P b n m'
_cell_angle_alpha 90
_cell_angle_beta 90
_cell_angle_gamma 90
_cell_formula_units_Z 4
_cell_length_a 5.2837
_cell_length_b 5.5928
_cell_length_c 7.4119
_cell_volume 219.027
_citation_journal_id_ASTM APAMFC
_cod_data_source_file Dlouha_APAMFC_2002_279.cif
_cod_data_source_block Ca0.3Mn1O3Y0.7
_cod_original_cell_volume 219.0267
_cod_original_sg_symbol_Hall '-P 2ac 2n (z,x,y)'
_cod_original_formula_sum 'Ca0.3 Mn1 O3 Y0.7'
_cod_database_code 1533089

loop_
_symmetry_equiv_pos_as_xyz
x,y,z
x+1/2,-y+1/2,-z
-x+1/2,y+1/2,-z+1/2
-x,-y,z+1/2
-x,-y,-z
-x-1/2,y-1/2,z
x-1/2,-y-1/2,z-1/2
x,y,-z-1/2

loop_
_atom_site_label
_atom_site_type_symbol
_atom_site_fract_x
_atom_site_fract_y
_atom_site_fract_z
_atom_site_occupancy
_atom_site_U_iso_or_equiv
Y1 Y+3 -0.0159 0.0712 0.25 0.7 0.0
Ca1 Ca+2 -0.0159 0.0712 0.25 0.3 0.0
O2 O-2 0.7006 0.3051 0.049 1 0.0
Mn1 Mn+3 0.5 0 0 1 0.0
O1 O-2 0.0955 0.471 0.25 1 0.0
